data_4516307
loop_
_publ_author_name
'Varughese, Sunil'
'Hoser, Anna A.'
'Jarzembska, Katarzyna N.'
'Pedireddi, V. R.'
'Wo\'zniak, Krzysztof'

_publ_section_title
;
 Positional Isomerism and Conformational Flexibility Directed Structural
 Variations in the Molecular Complexes of Dihydroxybenzoic Acids
;
_journal_issue 8
_journal_name_full 'Crystal Growth &amp; Design'
_journal_page_first 3832
_journal_paper_doi 10.1021/acs.cgd.5b00471
_journal_volume 15
_journal_year 2015
_chemical_formula_sum 'C19 H16 N2 O4'
_chemical_formula_weight 336.34
_chemical_name_common sv151
_space_group_IT_number 2
_space_group_name_Hall '-P 1'
_space_group_name_H-M_alt 'P -1'
_symmetry_cell_setting triclinic
_symmetry_space_group_name_H-M 'P -1'
_atom_sites_solution_hydrogens geom
_atom_sites_solution_primary direct
_atom_sites_solution_secondary difmap
_audit_creation_method SHELXL-97
_cell_angle_alpha 113.937(10)
_cell_angle_beta 105.773(9)
_cell_angle_gamma 92.455(7)
_cell_formula_units_Z 2
_cell_length_a 7.7094(7)
_cell_length_b 10.5100(10)
_cell_length_c 11.0988(12)
_cell_measurement_temperature 100(2)
_cell_volume 778.92(16)
_computing_cell_refinement CrysAlisRED
_computing_data_collection CrysAlisCCD
_computing_data_reduction CrysAlisRED
_computing_molecular_graphics Diamond
_computing_structure_refinement 'SHELXL-97 (Sheldrick, 1997)'
_computing_structure_solution 'SHELXS-97 (Sheldrick, 1990)'
_diffrn_ambient_temperature 100(2)
_diffrn_detector_area_resol_mean 8.6479
_diffrn_measured_fraction_theta_full 0.999
_diffrn_measured_fraction_theta_max 0.999
_diffrn_measurement_device_type KM4CCD
_diffrn_measurement_method 'omega scan'
_diffrn_radiation_monochromator graphite
_diffrn_radiation_source 'fine-focus sealed tube'
_diffrn_radiation_type MoK\a
_diffrn_radiation_wavelength 0.71073
_diffrn_reflns_av_R_equivalents 0.0000
_diffrn_reflns_av_sigmaI/netI 0.0310
_diffrn_reflns_limit_h_max 9
_diffrn_reflns_limit_h_min -9
_diffrn_reflns_limit_k_max 12
_diffrn_reflns_limit_k_min -12
_diffrn_reflns_limit_l_max 13
_diffrn_reflns_limit_l_min -13
_diffrn_reflns_number 9227
_diffrn_reflns_theta_full 25.00
_diffrn_reflns_theta_max 25.00
_diffrn_reflns_theta_min 2.79
_exptl_absorpt_coefficient_mu 0.102
_exptl_absorpt_correction_type none
_exptl_crystal_colour colorless
_exptl_crystal_density_diffrn 1.434
_exptl_crystal_density_method 'not measured'
_exptl_crystal_description planar
_exptl_crystal_F_000 352
_exptl_crystal_size_max 0.40
_exptl_crystal_size_mid 0.32
_exptl_crystal_size_min 0.15
_refine_diff_density_max 0.392
_refine_diff_density_min -0.376
_refine_diff_density_rms 0.070
_refine_ls_extinction_method none
_refine_ls_goodness_of_fit_ref 1.170
_refine_ls_hydrogen_treatment mixed
_refine_ls_matrix_type full
_refine_ls_number_parameters 236
_refine_ls_number_reflns 9227
_refine_ls_number_restraints 0
_refine_ls_restrained_S_all 1.170
_refine_ls_R_factor_all 0.0779
_refine_ls_R_factor_gt 0.0562
_refine_ls_shift/su_max 0.000
_refine_ls_shift/su_mean 0.000
_refine_ls_structure_factor_coef Fsqd
_refine_ls_weighting_details 'calc w=1/[\s^2^(Fo^2^)+(0.0782P)^2^+0.1682P] where P=(Fo^2^+2Fc^2^)/3'
_refine_ls_weighting_scheme calc
_refine_ls_wR_factor_gt 0.1721
_refine_ls_wR_factor_ref 0.1870
_reflns_number_gt 6163
_reflns_number_total 9227
_reflns_threshold_expression >2sigma(I)
_cod_data_source_file cg5b00471_si_003.cif
_cod_data_source_block sv151
_cod_original_cell_volume 778.91(13)
_cod_original_sg_symbol_H-M P-1
_cod_database_code 4516307

loop_
_symmetry_equiv_pos_as_xyz
'x, y, z'
'-x, -y, -z'

loop_
_atom_site_label
_atom_site_type_symbol
_atom_site_fract_x
_atom_site_fract_y
_atom_site_fract_z
_atom_site_U_iso_or_equiv
_atom_site_adp_type
_atom_site_occupancy
_atom_site_symmetry_multiplicity
_atom_site_calc_flag
_atom_site_refinement_flags
O2 O 0.38093(17) 0.22551(13) 0.74436(13) 0.0226(3) Uani 1 1 d .
O1 O 0.50189(17) 0.04285(13) 0.77286(13) 0.0239(3) Uani 1 1 d .
O3 O 0.15750(17) 0.17974(12) 0.50580(13) 0.0214(3) Uani 1 1 d .
O4 O -0.02537(17) -0.00507(13) 0.24225(13) 0.0232(3) Uani 1 1 d .
C1 C 0.3008(2) -0.00470(18) 0.55146(18) 0.0157(4) Uani 1 1 d .
C6 C 0.3279(2) -0.14547(19) 0.50185(18) 0.0168(4) Uani 1 1 d .
H6 H 0.4061 -0.1764 0.5603 0.020 Uiso 1 1 calc R
C2 C 0.1841(2) 0.04222(18) 0.46296(18) 0.0156(4) Uani 1 1 d .
C4 C 0.1173(2) -0.19338(18) 0.27474(18) 0.0165(4) Uani 1 1 d .
H4 H 0.0572 -0.2572 0.1829 0.020 Uiso 1 1 calc R
C7 C 0.3974(2) 0.0975(2) 0.69728(19) 0.0191(4) Uani 1 1 d .
C3 C 0.0898(2) -0.05571(19) 0.32279(19) 0.0173(4) Uani 1 1 d .
C5 C 0.2370(2) -0.23773(19) 0.3650(2) 0.0229(4) Uani 1 1 d .
H5 H 0.2552 -0.3311 0.3316 0.027 Uiso 1 1 calc R
N1B N 0.30614(19) 0.77881(15) 0.97641(15) 0.0183(4) Uani 1 1 d .
C10B C 0.1155(2) 0.59038(18) 0.69958(18) 0.0155(4) Uani 1 1 d .
C11B C 0.1862(2) 0.73112(18) 0.73634(19) 0.0182(4) Uani 1 1 d .
H11B H 0.1705 0.7643 0.6688 0.022 Uiso 1 1 calc R
C13B C 0.0163(2) 0.48682(18) 0.55543(18) 0.0181(4) Uani 1 1 d .
C9B C 0.1430(3) 0.5482(2) 0.8071(2) 0.0247(5) Uani 1 1 d .
H9B H 0.0980 0.4561 0.7877 0.030 Uiso 1 1 calc R
C12B C 0.2794(2) 0.81970(19) 0.87404(18) 0.0188(4) Uani 1 1 d .
H12B H 0.3259 0.9125 0.8968 0.023 Uiso 1 1 calc R
C8B C 0.2374(3) 0.6445(2) 0.9423(2) 0.0246(5) Uani 1 1 d .
H8B H 0.2540 0.6151 1.0126 0.029 Uiso 1 1 calc R
N1A N 0.20530(19) 0.20498(16) 0.02173(15) 0.0200(4) Uani 1 1 d .
C13A C 0.4972(2) 0.50569(18) 0.44178(18) 0.0163(4) Uani 1 1 d .
C10A C 0.3935(2) 0.40151(18) 0.29925(18) 0.0158(4) Uani 1 1 d .
C11A C 0.2898(2) 0.27333(18) 0.26808(19) 0.0186(4) Uani 1 1 d .
H11A H 0.2806 0.2505 0.3390 0.022 Uiso 1 1 calc R
C12A C 0.2012(2) 0.18103(19) 0.13107(19) 0.0203(4) Uani 1 1 d .
H12A H 0.1338 0.0961 0.1131 0.024 Uiso 1 1 calc R
C9A C 0.3968(2) 0.42836(19) 0.18625(19) 0.0197(4) Uani 1 1 d .
H9A H 0.4616 0.5130 0.2013 0.024 Uiso 1 1 calc R
C8A C 0.3038(2) 0.32917(19) 0.05209(19) 0.0219(4) Uani 1 1 d .
H8A H 0.3097 0.3493 -0.0211 0.026 Uiso 1 1 calc R
H1X H -0.0373 0.3957 0.5423 0.026(5) Uiso 1 1 d R
H2X H -0.0976 -0.0937 0.1308 0.074(8) Uiso 1 1 d R
H3X H 0.5676 0.5960 0.4475 0.024(5) Uiso 1 1 d R
H4X H 0.2283 0.2186 0.6100 0.037 Uiso 1 1 d R
H6X H 0.5683 0.1156 0.8625 0.037 Uiso 1 1 d R

loop_
_atom_site_aniso_label
_atom_site_aniso_U_11
_atom_site_aniso_U_22
_atom_site_aniso_U_33
_atom_site_aniso_U_23
_atom_site_aniso_U_13
_atom_site_aniso_U_12
O2 0.0265(7) 0.0166(7) 0.0219(7) 0.0065(6) 0.0067(6) 0.0020(6)
O1 0.0252(7) 0.0225(7) 0.0167(7) 0.0088(6) -0.0036(6) -0.0036(6)
O3 0.0308(7) 0.0125(6) 0.0187(7) 0.0055(5) 0.0064(6) 0.0037(5)
O4 0.0263(7) 0.0232(7) 0.0186(7) 0.0116(6) 0.0011(6) 0.0034(6)
C1 0.0149(9) 0.0169(9) 0.0142(9) 0.0067(8) 0.0037(7) -0.0025(7)
C6 0.0116(8) 0.0220(10) 0.0157(9) 0.0086(8) 0.0027(8) -0.0010(7)
C2 0.0150(9) 0.0144(9) 0.0175(10) 0.0064(8) 0.0069(8) -0.0013(7)
C4 0.0143(9) 0.0205(10) 0.0134(9) 0.0080(8) 0.0025(7) -0.0014(7)
C7 0.0128(9) 0.0265(11) 0.0186(10) 0.0120(8) 0.0034(8) -0.0028(8)
C3 0.0156(9) 0.0225(10) 0.0171(10) 0.0125(8) 0.0048(8) 0.0008(7)
C5 0.0278(10) 0.0142(9) 0.0247(11) 0.0051(8) 0.0103(9) 0.0055(8)
N1B 0.0166(8) 0.0190(8) 0.0143(8) 0.0057(7) -0.0001(7) 0.0011(6)
C10B 0.0104(8) 0.0181(9) 0.0161(9) 0.0062(8) 0.0034(7) 0.0035(7)
C11B 0.0204(9) 0.0174(9) 0.0162(10) 0.0073(8) 0.0047(8) 0.0056(8)
C13B 0.0155(9) 0.0154(9) 0.0197(10) 0.0062(8) 0.0030(8) -0.0003(7)
C9B 0.0263(10) 0.0214(10) 0.0227(11) 0.0099(9) 0.0030(9) -0.0054(8)
C12B 0.0192(9) 0.0172(9) 0.0174(10) 0.0071(8) 0.0023(8) 0.0034(8)
C8B 0.0284(11) 0.0259(11) 0.0180(10) 0.0113(9) 0.0035(9) -0.0019(9)
N1A 0.0195(8) 0.0214(9) 0.0159(9) 0.0064(7) 0.0036(7) 0.0014(7)
C13A 0.0160(9) 0.0148(9) 0.0163(9) 0.0056(8) 0.0037(8) 0.0052(7)
C10A 0.0125(9) 0.0183(9) 0.0153(10) 0.0061(8) 0.0038(8) 0.0062(7)
C11A 0.0216(10) 0.0203(10) 0.0153(10) 0.0098(8) 0.0047(8) 0.0046(8)
C12A 0.0188(10) 0.0178(10) 0.0207(10) 0.0071(8) 0.0034(8) 0.0010(8)
C9A 0.0221(10) 0.0160(9) 0.0199(10) 0.0070(8) 0.0063(8) 0.0020(8)
C8A 0.0249(10) 0.0223(10) 0.0185(10) 0.0097(8) 0.0059(8) 0.0025(8)

loop_
_atom_type_symbol
_atom_type_description
_atom_type_scat_dispersion_real
_atom_type_scat_dispersion_imag
_atom_type_scat_source
C C 0.0033 0.0016 'International Tables Vol C Tables 4.2.6.8 and 6.1.1.4'
H H 0.0000 0.0000 'International Tables Vol C Tables 4.2.6.8 and 6.1.1.4'
N N 0.0061 0.0033 'International Tables Vol C Tables 4.2.6.8 and 6.1.1.4'
O O 0.0106 0.0060 'International Tables Vol C Tables 4.2.6.8 and 6.1.1.4'

loop_
_geom_angle_atom_site_label_1
_geom_angle_atom_site_label_2
_geom_angle_atom_site_label_3
_geom_angle
_geom_angle_site_symmetry_1
C7 O1 H6X 110.0 .
C2 O3 H4X 99.6 .
C3 O4 H2X 111.3 .
C6 C1 C2 120.46(16) .
C6 C1 C7 120.60(16) .
C2 C1 C7 118.93(15) .
C5 C6 C1 119.11(16) .
C5 C6 H6 120.4 .
C1 C6 H6 120.4 .
O3 C2 C1 122.49(15) .
O3 C2 C3 118.26(15) .
C1 C2 C3 119.25(16) .
C3 C4 C5 119.78(17) .
C3 C4 H4 120.1 .
C5 C4 H4 120.1 .
O2 C7 O1 123.15(16) .
O2 C7 C1 122.45(16) .
O1 C7 C1 114.41(15) .
O4 C3 C4 123.25(16) .
O4 C3 C2 116.76(15) .
C4 C3 C2 119.98(16) .
C6 C5 C4 121.39(17) .
C6 C5 H5 119.3 .
C4 C5 H5 119.3 .
C12B N1B C8B 117.78(15) .
C9B C10B C11B 117.19(16) .
C9B C10B C13B 119.32(16) .
C11B C10B C13B 123.48(16) .
C12B C11B C10B 119.22(17) .
C12B C11B H11B 120.4 .
C10B C11B H11B 120.4 .
C13B C13B C10B 125.1(2) 2_566
C13B C13B H1X 117.8 2_566
C10B C13B H1X 117.0 .
C8B C9B C10B 119.60(17) .
C8B C9B H9B 120.2 .
C10B C9B H9B 120.2 .
N1B C12B C11B 123.41(17) .
N1B C12B H12B 118.3 .
C11B C12B H12B 118.3 .
N1B C8B C9B 122.79(17) .
N1B C8B H8B 118.6 .
C9B C8B H8B 118.6 .
C12A N1A C8A 115.88(15) .
C13A C13A C10A 125.9(2) 2_666
C13A C13A H3X 119.9 2_666
C10A C13A H3X 114.2 .
C11A C10A C9A 116.47(16) .
C11A C10A C13A 123.62(16) .
C9A C10A C13A 119.91(16) .
C12A C11A C10A 119.34(17) .
C12A C11A H11A 120.3 .
C10A C11A H11A 120.3 .
N1A C12A C11A 124.67(17) .
N1A C12A H12A 117.7 .
C11A C12A H12A 117.7 .
C8A C9A C10A 120.11(16) .
C8A C9A H9A 119.9 .
C10A C9A H9A 119.9 .
N1A C8A C9A 123.52(17) .
N1A C8A H8A 118.2 .
C9A C8A H8A 118.2 .

loop_
_geom_bond_atom_site_label_1
_geom_bond_atom_site_label_2
_geom_bond_distance
_geom_bond_site_symmetry_2
O2 C7 1.256(2) .
O1 C7 1.322(2) .
O1 H6X 0.9534 .
O3 C2 1.370(2) .
O3 H4X 1.0276 .
O4 C3 1.366(2) .
O4 H2X 1.1639 .
C1 C6 1.401(2) .
C1 C2 1.403(2) .
C1 C7 1.481(2) .
C6 C5 1.381(2) .
C6 H6 0.9300 .
C2 C3 1.425(2) .
C4 C3 1.373(2) .
C4 C5 1.409(2) .
C4 H4 0.9300 .
C5 H5 0.9300 .
N1B C12B 1.340(2) .
N1B C8B 1.346(2) .
C10B C9B 1.402(3) .
C10B C11B 1.404(2) .
C10B C13B 1.476(2) .
C11B C12B 1.382(2) .
C11B H11B 0.9300 .
C13B C13B 1.330(3) 2_566
C13B H1X 0.9638 .
C9B C8B 1.385(3) .
C9B H9B 0.9300 .
C12B H12B 0.9300 .
C8B H8B 0.9300 .
N1A C12A 1.343(2) .
N1A C8A 1.347(2) .
C13A C13A 1.335(3) 2_666
C13A C10A 1.474(2) .
C13A H3X 1.0432 .
C10A C11A 1.397(2) .
C10A C9A 1.399(3) .
C11A C12A 1.379(2) .
C11A H11A 0.9300 .
C12A H12A 0.9300 .
C9A C8A 1.383(2) .
C9A H9A 0.9300 .
C8A H8A 0.9300 .

loop_
_geom_torsion_atom_site_label_1
_geom_torsion_atom_site_label_2
_geom_torsion_atom_site_label_3
_geom_torsion_atom_site_label_4
_geom_torsion
_geom_torsion_site_symmetry_1
_geom_torsion_site_symmetry_4
C2 C1 C6 C5 -0.5(2) . .
C7 C1 C6 C5 -179.40(16) . .
C6 C1 C2 O3 -178.10(16) . .
C7 C1 C2 O3 0.8(2) . .
C6 C1 C2 C3 1.5(2) . .
C7 C1 C2 C3 -179.61(16) . .
C6 C1 C7 O2 177.79(16) . .
C2 C1 C7 O2 -1.1(2) . .
C6 C1 C7 O1 -2.1(2) . .
C2 C1 C7 O1 179.03(15) . .
C5 C4 C3 O4 -179.28(15) . .
C5 C4 C3 C2 0.9(3) . .
O3 C2 C3 O4 -1.9(2) . .
C1 C2 C3 O4 178.47(14) . .
O3 C2 C3 C4 177.96(15) . .
C1 C2 C3 C4 -1.7(2) . .
C1 C6 C5 C4 -0.3(3) . .
C3 C4 C5 C6 0.1(3) . .
C9B C10B C11B C12B 0.6(3) . .
C13B C10B C11B C12B -179.12(16) . .
C9B C10B C13B C13B -179.1(2) . 2_566
C11B C10B C13B C13B 0.6(3) . 2_566
C11B C10B C9B C8B -0.3(3) . .
C13B C10B C9B C8B 179.41(17) . .
C8B N1B C12B C11B -0.3(3) . .
C10B C11B C12B N1B -0.3(3) . .
C12B N1B C8B C9B 0.6(3) . .
C10B C9B C8B N1B -0.3(3) . .
C13A C13A C10A C11A -1.7(3) 2_666 .
C13A C13A C10A C9A 178.7(2) 2_666 .
C9A C10A C11A C12A 1.2(2) . .
C13A C10A C11A C12A -178.37(16) . .
C8A N1A C12A C11A -0.2(3) . .
C10A C11A C12A N1A -0.5(3) . .
C11A C10A C9A C8A -1.4(2) . .
C13A C10A C9A C8A 178.22(16) . .
C12A N1A C8A C9A 0.0(3) . .
C10A C9A C8A N1A 0.8(3) . .
